data_2213956
loop_
_publ_author_name
'Bing-Tao Wang'
'Shu-Ping Luo'
'Hua-Dong Yue'
'Li-Ping Wang'
'Dan-Qian Xu'

_publ_section_title
;
 (<i>S</i>)-2-(Pyrrolidinium-2-ylmethyl)isoquinolinium dibromide
;
_journal_coeditor_code SG2162
_journal_issue 6
_journal_name_full 'Acta Crystallographica Section E'
_journal_page_first o2786
_journal_page_last o2786
_journal_paper_doi 10.1107/S1600536807020594
_journal_volume 63
_journal_year 2007
_chemical_formula_iupac 'C14 H18 N2 +, 2Br -'
_chemical_formula_moiety 'C14 H18 N2 +, 2Br -'
_chemical_formula_sum 'C14 H18 Br2 N2'
_chemical_formula_weight 374.12
_chemical_name_systematic
;
(<i>S</i>)-2-(Pyrrolidinium-2-ylmethyl)isoquinolinium dibromide
;
_space_group_IT_number 1
_symmetry_cell_setting triclinic
_symmetry_space_group_name_Hall 'P 1'
_symmetry_space_group_name_H-M 'P 1'
_atom_sites_solution_hydrogens geom
_atom_sites_solution_primary direct
_atom_sites_solution_secondary difmap
_audit_creation_method SHELXL-97
_cell_angle_alpha 93.817(2)
_cell_angle_beta 104.335(2)
_cell_angle_gamma 114.4080(10)
_cell_formula_units_Z 1
_cell_length_a 6.1326(6)
_cell_length_b 7.3174(7)
_cell_length_c 9.8781(10)
_cell_measurement_reflns_used 1985
_cell_measurement_temperature 298(2)
_cell_measurement_theta_max 24.89
_cell_measurement_theta_min 3.11
_cell_volume 383.86(7)
_computing_cell_refinement 'SAINT (Bruker, 2002)'
_computing_data_collection 'SMART (Bruker, 2002)'
_computing_data_reduction SAINT
_computing_molecular_graphics 'SHELXTL (Bruker, 2002)'
_computing_publication_material SHELXL97
_computing_structure_refinement 'SHELXL97 (Sheldrick, 1997)'
_computing_structure_solution 'SHELXS97 (Sheldrick, 1997)'
_diffrn_ambient_temperature 298(2)
_diffrn_measured_fraction_theta_full 0.988
_diffrn_measured_fraction_theta_max 0.988
_diffrn_measurement_device_type 'Bruker APEX area-detector'
_diffrn_measurement_method '\f and \w'
_diffrn_radiation_monochromator graphite
_diffrn_radiation_source 'fine-focus sealed tube'
_diffrn_radiation_type MoK\a
_diffrn_radiation_wavelength 0.71073
_diffrn_reflns_av_R_equivalents 0.0136
_diffrn_reflns_av_sigmaI/netI 0.0446
_diffrn_reflns_limit_h_max 7
_diffrn_reflns_limit_h_min -7
_diffrn_reflns_limit_k_max 8
_diffrn_reflns_limit_k_min -8
_diffrn_reflns_limit_l_max 11
_diffrn_reflns_limit_l_min -11
_diffrn_reflns_number 2761
_diffrn_reflns_theta_full 25.06
_diffrn_reflns_theta_max 25.06
_diffrn_reflns_theta_min 2.17
_diffrn_standards_number 0
_exptl_absorpt_coefficient_mu 5.265
_exptl_absorpt_correction_T_max 0.3745
_exptl_absorpt_correction_T_min 0.2561
_exptl_absorpt_correction_type multi-scan
_exptl_absorpt_process_details '(SADABS; Bruker, 2002)'
_exptl_crystal_colour Colorless
_exptl_crystal_density_diffrn 1.618
_exptl_crystal_density_method 'not measured'
_exptl_crystal_description Blcok
_exptl_crystal_F_000 186
_exptl_crystal_size_max 0.34
_exptl_crystal_size_mid 0.23
_exptl_crystal_size_min 0.19
_refine_diff_density_max 0.215
_refine_diff_density_min -0.288
_refine_ls_abs_structure_details 'Flack (1983), 1061 Friedel pairs'
_refine_ls_abs_structure_Flack 0.0620(10)
_refine_ls_extinction_method none
_refine_ls_goodness_of_fit_ref 0.962
_refine_ls_hydrogen_treatment constr
_refine_ls_matrix_type full
_refine_ls_number_parameters 163
_refine_ls_number_reflns 2423
_refine_ls_number_restraints 3
_refine_ls_restrained_S_all 0.961
_refine_ls_R_factor_all 0.0246
_refine_ls_R_factor_gt 0.0233
_refine_ls_shift/su_max 0.001
_refine_ls_shift/su_mean 0.000
_refine_ls_structure_factor_coef Fsqd
_refine_ls_weighting_details 'calc w=1/[\s^2^(Fo^2^)+(0.0026P)^2^] where P=(Fo^2^+2Fc^2^)/3'
_refine_ls_weighting_scheme calc
_refine_ls_wR_factor_gt 0.0513
_refine_ls_wR_factor_ref 0.0517
_reflns_number_gt 2281
_reflns_number_total 2423
_reflns_threshold_expression I>2\s(I)
_cod_data_source_file sg2162.cif
_cod_data_source_block I
_cod_depositor_comments
;
The following automatic conversions were performed:
'_symmetry_cell_setting' value 'Triclinic' changed to 'triclinic'
according to '/home/saulius/struct/CIF-dictionaries/cif_core.dic'
dictionary named 'cif_core.dic' version 2.4.1 from 2010-06-29.

Automatic conversion script
Id: cif_fix_enum 1527 2010-12-29 10:47:43Z saulius 

The following automatic conversions were performed:

'_symmetry_cell_setting' value 'Triclinic' changed to 'triclinic'
according to /home/saulius/struct/CIF-dictionaries/cif_core.dic
dictionary named 'cif_core.dic' version 2.4.1 from 2010-06-29.

Automatic conversion script
Id: cif_fix_values 1715 2011-07-08 13:25:40Z adriana 
;
_cod_database_code 2213956
_cod_database_fobs_code 2213956

loop_
_symmetry_equiv_pos_as_xyz
'x, y, z'

loop_
_atom_site_type_symbol
_atom_site_label
_atom_site_fract_x
_atom_site_fract_y
_atom_site_fract_z
_atom_site_U_iso_or_equiv
_atom_site_adp_type
_atom_site_calc_flag
_atom_site_refinement_flags
_atom_site_occupancy
Br Br1 0.27632(5) 0.78925(4) 0.83981(4) 0.05390(15) Uani d . 1
Br Br2 0.23689(5) 0.26066(4) 1.18024(4) 0.05562(16) Uani d . 1
N N1 0.5178(8) 0.3772(7) 0.8240(4) 0.0441(11) Uani d . 1
N N2 0.5946(5) 0.6520(4) 1.0843(3) 0.0396(7) Uani d . 1
H H2A 0.5052 0.6927 1.0172 0.048 Uiso calc R 1
H H2B 0.4916 0.5288 1.0967 0.048 Uiso calc R 1
C C1 0.2876(7) 0.2516(6) 0.8219(4) 0.0431(9) Uani d . 1
H H1 0.2616 0.1918 0.9003 0.052 Uiso calc R 1
C C2 0.0848(7) 0.2085(5) 0.7033(4) 0.0397(8) Uani d . 1
C C3 -0.1629(8) 0.0811(6) 0.7041(4) 0.0502(10) Uani d . 1
H H3 -0.1896 0.0203 0.7820 0.060 Uiso calc R 1
C C4 -0.3627(8) 0.0481(7) 0.5888(4) 0.0590(11) Uani d . 1
H H4 -0.5258 -0.0345 0.5886 0.071 Uiso calc R 1
C C5 -0.3201(9) 0.1394(7) 0.4713(5) 0.0598(11) Uani d . 1
H H5 -0.4568 0.1164 0.3938 0.072 Uiso calc R 1
C C6 -0.0830(8) 0.2611(6) 0.4678(4) 0.0537(11) Uani d . 1
H H6 -0.0597 0.3189 0.3884 0.064 Uiso calc R 1
C C7 0.1259(7) 0.2989(6) 0.5846(4) 0.0434(9) Uani d . 1
C C8 0.3782(8) 0.4274(6) 0.5923(4) 0.0531(11) Uani d . 1
H H8 0.4126 0.4867 0.5150 0.064 Uiso calc R 1
C C9 0.5690(8) 0.4647(6) 0.7107(4) 0.0505(10) Uani d . 1
H H9 0.7339 0.5492 0.7149 0.061 Uiso calc R 1
C C10 0.7300(9) 0.4310(8) 0.9574(6) 0.0465(14) Uani d . 1
H H10A 0.8726 0.4284 0.9330 0.056 Uiso calc R 1
H H10B 0.6790 0.3297 1.0163 0.056 Uiso calc R 1
C C11 0.8078(9) 0.6415(8) 1.0411(5) 0.0408(12) Uani d . 1
H H11 0.8652 0.7447 0.9831 0.049 Uiso calc R 1
C C12 1.0133(10) 0.6959(9) 1.1816(6) 0.0498(14) Uani d . 1
H H12A 1.0432 0.5784 1.2000 0.060 Uiso calc R 1
H H12B 1.1687 0.8062 1.1787 0.060 Uiso calc R 1
C C13 0.9224(8) 0.7617(7) 1.2967(4) 0.0606(11) Uani d . 1
H H13A 0.8656 0.6542 1.3503 0.073 Uiso calc R 1
H H13B 1.0557 0.8840 1.3618 0.073 Uiso calc R 1
C C14 0.7107(7) 0.8025(6) 1.2197(4) 0.0514(10) Uani d . 1
H H14A 0.5919 0.7812 1.2731 0.062 Uiso calc R 1
H H14B 0.7715 0.9413 1.2024 0.062 Uiso calc R 1

loop_
_atom_site_aniso_label
_atom_site_aniso_U_11
_atom_site_aniso_U_22
_atom_site_aniso_U_33
_atom_site_aniso_U_12
_atom_site_aniso_U_13
_atom_site_aniso_U_23
Br1 0.0522(3) 0.0563(3) 0.0681(4) 0.0318(3) 0.0261(3) 0.0247(3)
Br2 0.0613(4) 0.0498(3) 0.0561(3) 0.0177(3) 0.0282(3) 0.0203(3)
N1 0.046(2) 0.046(2) 0.044(2) 0.026(2) 0.011(2) 0.0081(19)
N2 0.0307(16) 0.0364(17) 0.0496(18) 0.0126(13) 0.0126(13) 0.0081(14)
C1 0.054(3) 0.035(2) 0.041(2) 0.0191(19) 0.0170(19) 0.0072(17)
C2 0.046(2) 0.037(2) 0.039(2) 0.0214(18) 0.0132(17) 0.0043(16)
C3 0.052(2) 0.047(2) 0.048(2) 0.020(2) 0.013(2) 0.0112(19)
C4 0.051(3) 0.058(3) 0.061(3) 0.022(2) 0.012(2) 0.002(2)
C5 0.059(3) 0.068(3) 0.050(2) 0.034(2) 0.005(2) 0.001(2)
C6 0.068(3) 0.058(3) 0.038(2) 0.033(2) 0.012(2) 0.009(2)
C7 0.055(2) 0.040(2) 0.040(2) 0.0252(19) 0.0163(19) 0.0061(17)
C8 0.066(3) 0.060(3) 0.043(2) 0.029(2) 0.030(2) 0.017(2)
C9 0.050(2) 0.056(3) 0.049(2) 0.022(2) 0.024(2) 0.011(2)
C10 0.044(3) 0.049(3) 0.052(3) 0.028(2) 0.010(2) 0.010(2)
C11 0.032(2) 0.042(3) 0.048(3) 0.014(2) 0.016(2) 0.009(2)
C12 0.042(3) 0.046(3) 0.057(3) 0.021(3) 0.006(2) 0.002(3)
C13 0.051(3) 0.066(3) 0.052(3) 0.020(2) 0.007(2) 0.007(2)
C14 0.045(2) 0.047(2) 0.061(2) 0.0160(19) 0.023(2) 0.002(2)

loop_
_atom_type_symbol
_atom_type_description
_atom_type_scat_dispersion_real
_atom_type_scat_dispersion_imag
_atom_type_scat_source
C C 0.0033 0.0016 'International Tables Vol C Tables 4.2.6.8 and 6.1.1.4'
H H 0.0000 0.0000 'International Tables Vol C Tables 4.2.6.8 and 6.1.1.4'
N N 0.0061 0.0033 'International Tables Vol C Tables 4.2.6.8 and 6.1.1.4'
Br Br -0.2901 2.4595 'International Tables Vol C Tables 4.2.6.8 and 6.1.1.4'

loop_
_geom_angle_atom_site_label_1
_geom_angle_atom_site_label_2
_geom_angle_atom_site_label_3
_geom_angle
_geom_angle_publ_flag
C1 N1 C9 122.6(4) ?
C1 N1 C10 118.8(4) ?
C9 N1 C10 118.6(4) ?
C14 N2 C11 106.1(3) ?
C14 N2 H2A 110.5 ?
C11 N2 H2A 110.5 ?
C14 N2 H2B 110.5 ?
C11 N2 H2B 110.5 ?
H2A N2 H2B 108.7 ?
N1 C1 C2 120.3(4) ?
N1 C1 H1 119.8 ?
C2 C1 H1 119.8 ?
C1 C2 C7 119.5(3) ?
C1 C2 C3 120.1(4) ?
C7 C2 C3 120.4(3) ?
C4 C3 C2 119.4(4) ?
C4 C3 H3 120.3 ?
C2 C3 H3 120.3 ?
C3 C4 C5 119.8(4) ?
C3 C4 H4 120.1 ?
C5 C4 H4 120.1 ?
C6 C5 C4 121.7(4) ?
C6 C5 H5 119.2 ?
C4 C5 H5 119.2 ?
C5 C6 C7 120.0(4) ?
C5 C6 H6 120.0 ?
C7 C6 H6 120.0 ?
C6 C7 C2 118.7(3) ?
C6 C7 C8 124.0(4) ?
C2 C7 C8 117.3(3) ?
C9 C8 C7 120.8(4) ?
C9 C8 H8 119.6 ?
C7 C8 H8 119.6 ?
C8 C9 N1 119.4(4) ?
C8 C9 H9 120.3 ?
N1 C9 H9 120.3 ?
N1 C10 C11 111.4(3) yes
N1 C10 H10A 109.3 ?
C11 C10 H10A 109.3 ?
N1 C10 H10B 109.3 ?
C11 C10 H10B 109.3 ?
H10A C10 H10B 108.0 ?
N2 C11 C10 111.4(3) ?
N2 C11 C12 104.0(4) ?
C10 C11 C12 112.7(4) ?
N2 C11 H11 109.5 ?
C10 C11 H11 109.5 ?
C12 C11 H11 109.5 ?
C13 C12 C11 106.9(4) ?
C13 C12 H12A 110.3 ?
C11 C12 H12A 110.3 ?
C13 C12 H12B 110.3 ?
C11 C12 H12B 110.3 ?
H12A C12 H12B 108.6 ?
C14 C13 C12 105.2(3) ?
C14 C13 H13A 110.7 ?
C12 C13 H13A 110.7 ?
C14 C13 H13B 110.7 ?
C12 C13 H13B 110.7 ?
H13A C13 H13B 108.8 ?
N2 C14 C13 103.6(3) ?
N2 C14 H14A 111.0 ?
C13 C14 H14A 111.0 ?
N2 C14 H14B 111.0 ?
C13 C14 H14B 111.0 ?
H14A C14 H14B 109.0 ?

loop_
_geom_bond_atom_site_label_1
_geom_bond_atom_site_label_2
_geom_bond_distance
N1 C1 1.322(6)
N1 C9 1.366(5)
N1 C10 1.498(6)
N2 C14 1.481(5)
N2 C11 1.501(6)
N2 H2A 0.9000
N2 H2B 0.9000
C1 C2 1.387(5)
C1 H1 0.9300
C2 C7 1.410(5)
C2 C3 1.419(5)
C3 C4 1.373(6)
C3 H3 0.9300
C4 C5 1.404(6)
C4 H4 0.9300
C5 C6 1.366(6)
C5 H5 0.9300
C6 C7 1.408(5)
C6 H6 0.9300
C7 C8 1.419(6)
C8 C9 1.352(5)
C8 H8 0.9300
C9 H9 0.9300
C10 C11 1.521(5)
C10 H10A 0.9700
C10 H10B 0.9700
C11 C12 1.523(7)
C11 H11 0.9800
C12 C13 1.516(6)
C12 H12A 0.9700
C12 H12B 0.9700
C13 C14 1.488(6)
C13 H13A 0.9700
C13 H13B 0.9700
C14 H14A 0.9700
C14 H14B 0.9700

loop_
_geom_hbond_atom_site_label_D
_geom_hbond_atom_site_label_H
_geom_hbond_atom_site_label_A
_geom_hbond_distance_DH
_geom_hbond_distance_HA
_geom_hbond_distance_DA
_geom_hbond_angle_DHA
N2 H2A Br1 0.90 2.30 3.203(3) 178.1
N2 H2B Br2 0.90 2.30 3.180(3) 165.7

loop_
_geom_torsion_atom_site_label_1
_geom_torsion_atom_site_label_2
_geom_torsion_atom_site_label_3
_geom_torsion_atom_site_label_4
_geom_torsion
C9 N1 C1 C2 -2.1(6)
C10 N1 C1 C2 176.0(4)
N1 C1 C2 C7 0.3(5)
N1 C1 C2 C3 -177.1(4)
C1 C2 C3 C4 176.7(4)
C7 C2 C3 C4 -0.7(6)
C2 C3 C4 C5 0.4(6)
C3 C4 C5 C6 0.2(7)
C4 C5 C6 C7 -0.5(6)
C5 C6 C7 C2 0.2(6)
C5 C6 C7 C8 -178.2(4)
C1 C2 C7 C6 -177.1(3)
C3 C2 C7 C6 0.4(5)
C1 C2 C7 C8 1.5(5)
C3 C2 C7 C8 178.9(4)
C6 C7 C8 C9 176.8(4)
C2 C7 C8 C9 -1.7(6)
C7 C8 C9 N1 0.1(6)
C1 N1 C9 C8 1.9(6)
C10 N1 C9 C8 -176.2(4)
C1 N1 C10 C11 -101.6(5)
C9 N1 C10 C11 76.6(5)
C14 N2 C11 C10 149.9(3)
C14 N2 C11 C12 28.2(5)
N1 C10 C11 N2 60.3(5)
N1 C10 C11 C12 176.7(5)
N2 C11 C12 C13 -7.2(6)
C10 C11 C12 C13 -128.0(4)
C11 C12 C13 C14 -16.0(6)
C11 N2 C14 C13 -38.6(4)
C12 C13 C14 N2 33.2(5)

loop_
_cod_related_entry_id
_cod_related_entry_database
_cod_related_entry_code
1 ChemSpider 21184898
